data_1503333
loop_
_publ_author_name
'S\'anchez-Larios, Eduardo'
'Holmes, Janice M.'
'Daschner, Crystal L.'
'Gravel, Michel'

_publ_section_title
;
 NHC-catalyzed spiro bis-indane formation via domino Stetter-aldol-Michael
 and Stetter-aldol-aldol reactions.
;
_journal_issue 24
_journal_name_full 'Organic letters'
_journal_page_first 5772
_journal_page_last 5775
_journal_paper_doi 10.1021/ol102685u
_journal_volume 12
_journal_year 2010
_chemical_formula_moiety 'C32 H20 F2 O3'
_chemical_formula_sum 'C32 H20 F2 O3'
_chemical_formula_weight 490.48
_chemical_name_systematic
; 
 ? 
;
_space_group_IT_number 14
_symmetry_cell_setting monoclinic
_symmetry_space_group_name_Hall '-P 2yn'
_symmetry_space_group_name_H-M 'P 1 21/n 1'
_atom_sites_solution_hydrogens geom
_atom_sites_solution_primary direct
_atom_sites_solution_secondary difmap
_audit_creation_method 'manual editing of SHELXL template'
_cell_angle_alpha 90.00
_cell_angle_beta 112.629(2)
_cell_angle_gamma 90.00
_cell_formula_units_Z 4
_cell_length_a 9.8701(5)
_cell_length_b 20.1152(11)
_cell_length_c 12.7485(7)
_cell_measurement_reflns_used 8787
_cell_measurement_temperature 173(2)
_cell_measurement_theta_max 69.30
_cell_measurement_theta_min 3.36
_cell_volume 2336.2(2)
_computing_cell_refinement 'Saint V7.53A and SADABS V2008/1 (Apex2, v2009.3-0; Bruker AXS)'
_computing_data_collection 'Bruker Instrument Service v2009, 9, 0, 0'
_computing_data_reduction 'Saint V7.53A and SADABS V2008/1 (Apex2, v2009.3-0, Bruker AXS)'
_computing_molecular_graphics ' Cameron (WinGX v1.80.05 2009), Ortep (SHELXTL-NT v6.14, Bruker AXS)'
_computing_publication_material 'WinGX v1.80.05 2009 (L. J. Farrugia)'
_computing_structure_refinement 'SHELXL-97 (Sheldrick, 1997)'
_computing_structure_solution
; SIR-2004 (M. C. Burla, R. Caliandro, M. Camalli, B. Carrozzini, 
  G. L. Cascarano, L. De Caro, C. Giacovazzo, G. Polidori
  and R. Spagna, 2005) 
;
_diffrn_ambient_temperature 173(2)
_diffrn_measured_fraction_theta_full 0.954
_diffrn_measured_fraction_theta_max 0.954
_diffrn_measurement_device '62mm 4K CCD camera on D85 goniostat'
_diffrn_measurement_device_type 'Proteum R Smart 6000 (Bruker AXS)'
_diffrn_measurement_method 'CCD rotation images, \w scans'
_diffrn_radiation_monochromator 'Montel200 multilayer graded optics'
_diffrn_radiation_source 'Bruker AXS FR591, fine-focus rotating anode'
_diffrn_radiation_type CuK\a
_diffrn_radiation_wavelength 1.54184
_diffrn_reflns_av_R_equivalents 0.0550
_diffrn_reflns_av_sigmaI/netI 0.0608
_diffrn_reflns_limit_h_max 11
_diffrn_reflns_limit_h_min -11
_diffrn_reflns_limit_k_max 24
_diffrn_reflns_limit_k_min -23
_diffrn_reflns_limit_l_max 15
_diffrn_reflns_limit_l_min -15
_diffrn_reflns_number 15137
_diffrn_reflns_theta_full 69.63
_diffrn_reflns_theta_max 69.63
_diffrn_reflns_theta_min 4.35
_exptl_absorpt_coefficient_mu 0.821
_exptl_absorpt_correction_T_max 0.9014
_exptl_absorpt_correction_T_min 0.8860
_exptl_absorpt_correction_type multi-scan
_exptl_absorpt_process_details 'SADABS V2008/1 (Apex2, Bruker AXS)'
_exptl_crystal_colour colourless
_exptl_crystal_density_diffrn 1.394
_exptl_crystal_density_method 'not measured'
_exptl_crystal_description block
_exptl_crystal_F_000 1016
_exptl_crystal_size_max 0.15
_exptl_crystal_size_mid 0.14
_exptl_crystal_size_min 0.13
_refine_diff_density_max 0.467
_refine_diff_density_min -0.382
_refine_diff_density_rms 0.085
_refine_ls_extinction_coef 0.0157(11)
_refine_ls_extinction_expression Fc^*^=kFc[1+0.001xFc^2^\l^3^/sin(2\q)]^-1/4^
_refine_ls_extinction_method SHELXL
_refine_ls_goodness_of_fit_ref 1.074
_refine_ls_hydrogen_treatment constr
_refine_ls_matrix_type full
_refine_ls_number_parameters 335
_refine_ls_number_reflns 4198
_refine_ls_number_restraints 0
_refine_ls_restrained_S_all 1.074
_refine_ls_R_factor_all 0.0570
_refine_ls_R_factor_gt 0.0541
_refine_ls_shift/su_max 0.001
_refine_ls_shift/su_mean 0.000
_refine_ls_structure_factor_coef Fsqd
_refine_ls_weighting_details 'calc w=1/[\s^2^(Fo^2^)+(0.0886P)^2^+0.4610P] where P=(Fo^2^+2Fc^2^)/3'
_refine_ls_weighting_scheme calc
_refine_ls_wR_factor_gt 0.1411
_refine_ls_wR_factor_ref 0.1445
_reflns_number_gt 3804
_reflns_number_total 4198
_reflns_threshold_expression >2sigma(I)
_cod_data_source_file ol102685u_si_002.cif
_cod_data_source_block 1394
_cod_original_sg_symbol_H-M 'P 21/n'
_cod_database_code 1503333

loop_
_symmetry_equiv_pos_as_xyz
'x, y, z'
'-x+1/2, y+1/2, -z+1/2'
'-x, -y, -z'
'x-1/2, -y-1/2, z-1/2'

loop_
_atom_site_label
_atom_site_type_symbol
_atom_site_fract_x
_atom_site_fract_y
_atom_site_fract_z
_atom_site_U_iso_or_equiv
_atom_site_adp_type
_atom_site_occupancy
_atom_site_symmetry_multiplicity
_atom_site_calc_flag
_atom_site_refinement_flags
F1 F -0.42871(12) -0.14450(5) 0.18710(10) 0.0511(3) Uani 1 1 d .
F2 F -0.00300(14) 0.10079(6) 0.57691(8) 0.0564(3) Uani 1 1 d .
O1 O -0.35369(12) 0.16585(5) 0.09932(9) 0.0370(3) Uani 1 1 d .
O1' O -0.19121(12) 0.12237(6) -0.08040(9) 0.0408(3) Uani 1 1 d .
O2 O 0.19396(12) 0.05366(6) 0.14547(10) 0.0411(3) Uani 1 1 d .
C1 C -0.28796(16) 0.11363(7) 0.12314(12) 0.0298(3) Uani 1 1 d .
C1' C -0.05092(15) 0.15512(7) 0.10636(13) 0.0298(3) Uani 1 1 d .
C2 C -0.11812(15) 0.10491(7) 0.16100(12) 0.0286(3) Uani 1 1 d .
C2' C 0.02675(16) 0.20115(7) 0.18315(13) 0.0327(3) Uani 1 1 d .
H2' H 0.0728 0.2389 0.1665 0.039 Uiso 1 1 calc .
C3 C -0.09947(16) 0.02953(7) 0.14079(12) 0.0295(3) Uani 1 1 d .
H3 H -0.1042 0.0239 0.0615 0.035 Uiso 1 1 calc R
C3' C 0.02971(16) 0.18452(7) 0.29532(13) 0.0312(3) Uani 1 1 d .
C4 C -0.23716(16) -0.00055(7) 0.14719(12) 0.0302(3) Uani 1 1 d .
C4' C 0.10145(17) 0.21465(8) 0.40108(14) 0.0356(4) Uani 1 1 d .
H4' H 0.1560 0.2544 0.4077 0.043 Uiso 1 1 calc .
C5 C -0.26367(17) -0.06671(8) 0.16586(13) 0.0344(4) Uani 1 1 d .
H5 H -0.1914 -0.1002 0.1780 0.041 Uiso 1 1 calc .
C5' C 0.09122(18) 0.18513(8) 0.49659(13) 0.0384(4) Uani 1 1 d .
H5' H 0.1413 0.2036 0.5700 0.046 Uiso 1 1 calc .
C6 C -0.40094(18) -0.08089(8) 0.16571(13) 0.0374(4) Uani 1 1 d .
C6' C 0.00711(18) 0.12863(8) 0.48265(13) 0.0379(4) Uani 1 1 d .
C7 C -0.51181(17) -0.03467(8) 0.14727(13) 0.0362(4) Uani 1 1 d .
H7 H -0.6047 -0.0477 0.1465 0.043 Uiso 1 1 calc .
C7' C -0.06800(17) 0.09781(7) 0.37905(13) 0.0334(4) Uani 1 1 d .
H7' H -0.1262 0.0593 0.3728 0.040 Uiso 1 1 calc .
C8 C -0.48378(16) 0.03113(8) 0.12996(12) 0.0336(4) Uani 1 1 d .
H8 H -0.5568 0.0643 0.1173 0.040 Uiso 1 1 calc .
C8' C -0.05313(15) 0.12657(7) 0.28515(12) 0.0292(3) Uani 1 1 d .
C9 C -0.34537(16) 0.04726(7) 0.13168(12) 0.0300(3) Uani 1 1 d .
C9' C -0.08287(16) 0.15281(7) -0.01612(13) 0.0312(3) Uani 1 1 d .
C10 C 0.04274(16) -0.00324(8) 0.22281(14) 0.0333(4) Uani 1 1 d .
H10A H 0.0385 -0.0074 0.2989 0.040 Uiso 1 1 calc R
H10B H 0.0508 -0.0485 0.1954 0.040 Uiso 1 1 calc R
C10' C 0.01646(16) 0.18738(7) -0.06246(12) 0.0317(3) Uani 1 1 d .
C11 C 0.17764(16) 0.03690(7) 0.23249(13) 0.0329(4) Uani 1 1 d .
C11' C -0.04372(17) 0.21101(8) -0.17402(13) 0.0369(4) Uani 1 1 d .
H11' H -0.1457 0.2057 -0.2177 0.044 Uiso 1 1 calc .
C12 C 0.28710(17) 0.05664(8) 0.34681(13) 0.0361(4) Uani 1 1 d .
C12' C 0.04487(19) 0.24225(9) -0.22152(14) 0.0413(4) Uani 1 1 d .
H12' H 0.0029 0.2595 -0.2966 0.050 Uiso 1 1 calc .
C13 C 0.3926(2) 0.10449(9) 0.35327(16) 0.0441(4) Uani 1 1 d .
H13 H 0.3956 0.1228 0.2855 0.053 Uiso 1 1 calc .
C13' C 0.19406(19) 0.24816(8) -0.15951(15) 0.0407(4) Uani 1 1 d .
H13' H 0.2546 0.2694 -0.1921 0.049 Uiso 1 1 calc .
C14 C 0.4930(2) 0.12537(10) 0.45784(18) 0.0538(5) Uani 1 1 d .
H14 H 0.5638 0.1583 0.4615 0.065 Uiso 1 1 calc .
C14' C 0.25553(17) 0.22309(8) -0.04968(14) 0.0380(4) Uani 1 1 d .
H14' H 0.3583 0.2264 -0.0078 0.046 Uiso 1 1 calc .
C15 C 0.4904(2) 0.09840(11) 0.55706(17) 0.0559(5) Uani 1 1 d .
H15 H 0.5588 0.1131 0.6286 0.067 Uiso 1 1 calc .
C15' C 0.16701(17) 0.19310(8) -0.00082(13) 0.0343(4) Uani 1 1 d .
H15' H 0.2093 0.1765 0.0747 0.041 Uiso 1 1 calc .
C16 C 0.3888(2) 0.05031(11) 0.55219(16) 0.0528(5) Uani 1 1 d .
H16 H 0.3886 0.0313 0.6204 0.063 Uiso 1 1 calc .
C17 C 0.28632(19) 0.02948(9) 0.44752(14) 0.0433(4) Uani 1 1 d .
H17 H 0.2157 -0.0033 0.4446 0.052 Uiso 1 1 calc .

loop_
_atom_site_aniso_label
_atom_site_aniso_U_11
_atom_site_aniso_U_22
_atom_site_aniso_U_33
_atom_site_aniso_U_23
_atom_site_aniso_U_13
_atom_site_aniso_U_12
F1 0.0584(6) 0.0347(6) 0.0680(7) -0.0005(4) 0.0331(5) -0.0140(4)
F2 0.0835(8) 0.0571(7) 0.0307(5) 0.0016(4) 0.0242(5) -0.0144(5)
O1 0.0377(6) 0.0340(6) 0.0415(6) 0.0037(4) 0.0175(5) 0.0055(4)
O1' 0.0392(6) 0.0476(7) 0.0362(6) -0.0015(5) 0.0151(5) -0.0116(5)
O2 0.0367(6) 0.0516(7) 0.0391(6) 0.0066(5) 0.0190(5) 0.0011(5)
C1 0.0334(8) 0.0336(8) 0.0253(7) -0.0008(5) 0.0146(6) -0.0003(6)
C1' 0.0300(7) 0.0292(7) 0.0340(8) 0.0023(5) 0.0165(6) 0.0002(5)
C2 0.0317(8) 0.0282(7) 0.0288(7) 0.0008(5) 0.0149(6) -0.0003(5)
C2' 0.0352(8) 0.0297(7) 0.0374(8) 0.0007(6) 0.0187(6) -0.0023(6)
C3 0.0337(8) 0.0280(7) 0.0301(7) -0.0020(5) 0.0160(6) -0.0015(5)
C3' 0.0312(7) 0.0301(7) 0.0350(8) -0.0016(6) 0.0156(6) 0.0010(6)
C4 0.0337(8) 0.0314(8) 0.0271(7) -0.0028(5) 0.0135(6) -0.0035(6)
C4' 0.0369(8) 0.0332(8) 0.0386(8) -0.0062(6) 0.0165(7) -0.0028(6)
C5 0.0385(8) 0.0310(8) 0.0345(8) -0.0028(6) 0.0150(6) -0.0032(6)
C5' 0.0433(9) 0.0388(9) 0.0326(8) -0.0059(6) 0.0139(7) 0.0018(6)
C6 0.0454(9) 0.0335(8) 0.0354(8) -0.0030(6) 0.0179(7) -0.0124(7)
C6' 0.0464(9) 0.0400(9) 0.0298(8) 0.0024(6) 0.0172(7) 0.0017(7)
C7 0.0347(8) 0.0439(9) 0.0329(8) -0.0052(6) 0.0161(6) -0.0104(6)
C7' 0.0384(8) 0.0326(8) 0.0316(8) 0.0007(6) 0.0162(6) -0.0008(6)
C8 0.0324(8) 0.0415(9) 0.0285(7) -0.0019(6) 0.0135(6) -0.0022(6)
C8' 0.0296(7) 0.0289(7) 0.0315(7) -0.0005(5) 0.0142(6) 0.0024(5)
C9 0.0325(8) 0.0336(8) 0.0255(7) -0.0007(5) 0.0130(6) -0.0020(6)
C9' 0.0313(8) 0.0307(7) 0.0335(8) 0.0004(6) 0.0146(6) -0.0004(6)
C10 0.0353(8) 0.0300(8) 0.0367(8) 0.0010(6) 0.0162(6) 0.0014(6)
C10' 0.0365(8) 0.0307(7) 0.0316(7) -0.0008(6) 0.0170(6) -0.0021(6)
C11 0.0329(8) 0.0322(8) 0.0374(8) 0.0045(6) 0.0177(6) 0.0071(6)
C11' 0.0374(8) 0.0410(9) 0.0330(8) 0.0014(6) 0.0145(6) -0.0001(6)
C12 0.0344(8) 0.0360(8) 0.0387(9) 0.0023(6) 0.0151(7) 0.0051(6)
C12' 0.0503(10) 0.0441(9) 0.0339(8) 0.0062(7) 0.0211(7) 0.0017(7)
C13 0.0425(9) 0.0401(9) 0.0480(10) 0.0037(7) 0.0155(8) -0.0006(7)
C13' 0.0497(10) 0.0385(9) 0.0439(9) 0.0014(7) 0.0289(8) -0.0054(7)
C14 0.0500(11) 0.0426(10) 0.0578(12) -0.0033(8) 0.0086(9) -0.0055(8)
C14' 0.0350(8) 0.0421(9) 0.0399(8) -0.0017(6) 0.0177(7) -0.0051(6)
C15 0.0527(11) 0.0560(12) 0.0462(11) -0.0097(8) 0.0049(8) 0.0052(9)
C15' 0.0366(8) 0.0366(8) 0.0316(8) 0.0009(6) 0.0153(6) -0.0019(6)
C16 0.0523(11) 0.0657(12) 0.0378(9) 0.0003(8) 0.0143(8) 0.0068(9)
C17 0.0404(9) 0.0507(10) 0.0396(9) 0.0037(7) 0.0161(7) 0.0027(7)

loop_
_atom_type_symbol
_atom_type_description
_atom_type_scat_dispersion_real
_atom_type_scat_dispersion_imag
_atom_type_scat_source
C C 0.0181 0.0091 'International Tables Vol C Tables 4.2.6.8 and 6.1.1.4'
H H 0.0000 0.0000 'International Tables Vol C Tables 4.2.6.8 and 6.1.1.4'
O O 0.0492 0.0322 'International Tables Vol C Tables 4.2.6.8 and 6.1.1.4'
F F 0.0727 0.0534 'International Tables Vol C Tables 4.2.6.8 and 6.1.1.4'

loop_
_geom_angle_atom_site_label_1
_geom_angle_atom_site_label_2
_geom_angle_atom_site_label_3
_geom_angle
O1 C1 C9 128.45(14)
O1 C1 C2 125.56(13)
C9 C1 C2 105.83(12)
C2' C1' C9' 128.41(13)
C2' C1' C2 110.48(13)
C9' C1' C2 120.92(13)
C1' C2 C8' 101.70(11)
C1' C2 C3 118.09(12)
C8' C2 C3 114.82(12)
C1' C2 C1 112.91(12)
C8' C2 C1 105.13(11)
C3 C2 C1 103.78(11)
C1' C2' C3' 110.19(13)
C1' C2' H2' 124.9
C3' C2' H2' 124.9
C4 C3 C10 113.20(12)
C4 C3 C2 102.32(11)
C10 C3 C2 116.01(12)
C4 C3 H3 108.3
C10 C3 H3 108.3
C2 C3 H3 108.3
C4' C3' C8' 120.75(14)
C4' C3' C2' 131.19(14)
C8' C3' C2' 108.02(13)
C9 C4 C5 119.93(14)
C9 C4 C3 111.74(12)
C5 C4 C3 128.33(13)
C5' C4' C3' 118.58(14)
C5' C4' H4' 120.7
C3' C4' H4' 120.7
C6 C5 C4 116.39(14)
C6 C5 H5 121.8
C4 C5 H5 121.8
C6' C5' C4' 118.79(14)
C6' C5' H5' 120.6
C4' C5' H5' 120.6
F1 C6 C5 117.85(15)
F1 C6 C7 117.33(14)
C5 C6 C7 124.81(15)
F2 C6' C5' 118.02(14)
F2 C6' C7' 117.50(14)
C5' C6' C7' 124.48(15)
C6 C7 C8 118.33(14)
C6 C7 H7 120.8
C8 C7 H7 120.8
C8' C7' C6' 116.10(14)
C8' C7' H7' 122.0
C6' C7' H7' 122.0
C7 C8 C9 118.23(14)
C7 C8 H8 120.9
C9 C8 H8 120.9
C7' C8' C3' 121.26(14)
C7' C8' C2 129.39(13)
C3' C8' C2 109.35(12)
C4 C9 C8 122.26(14)
C4 C9 C1 109.93(12)
C8 C9 C1 127.76(14)
O1' C9' C1' 119.95(13)
O1' C9' C10' 120.10(13)
C1' C9' C10' 119.95(13)
C11 C10 C3 111.64(12)
C11 C10 H10A 109.3
C3 C10 H10A 109.3
C11 C10 H10B 109.3
C3 C10 H10B 109.3
H10A C10 H10B 108.0
C15' C10' C11' 119.32(14)
C15' C10' C9' 122.30(13)
C11' C10' C9' 118.26(13)
O2 C11 C12 120.71(14)
O2 C11 C10 119.17(14)
C12 C11 C10 120.11(13)
C12' C11' C10' 120.32(15)
C12' C11' H11' 119.8
C10' C11' H11' 119.8
C13 C12 C17 118.85(15)
C13 C12 C11 118.88(15)
C17 C12 C11 122.27(15)
C13' C12' C11' 119.98(15)
C13' C12' H12' 120.0
C11' C12' H12' 120.0
C14 C13 C12 120.44(17)
C14 C13 H13 119.8
C12 C13 H13 119.8
C12' C13' C14' 120.08(14)
C12' C13' H13' 120.0
C14' C13' H13' 120.0
C13 C14 C15 120.13(18)
C13 C14 H14 119.9
C15 C14 H14 119.9
C13' C14' C15' 120.20(15)
C13' C14' H14' 119.9
C15' C14' H14' 119.9
C16 C15 C14 120.19(17)
C16 C15 H15 119.9
C14 C15 H15 119.9
C14' C15' C10' 120.05(14)
C14' C15' H15' 120.0
C10' C15' H15' 120.0
C15 C16 C17 120.14(18)
C15 C16 H16 119.9
C17 C16 H16 119.9
C16 C17 C12 120.24(17)
C16 C17 H17 119.9
C12 C17 H17 119.9

loop_
_geom_bond_atom_site_label_1
_geom_bond_atom_site_label_2
_geom_bond_distance
F1 C6 1.3579(18)
F2 C6' 1.3638(19)
O1 C1 1.2104(18)
O1' C9' 1.2312(19)
O2 C11 1.2280(19)
C1 C9 1.471(2)
C1 C2 1.566(2)
C1' C2' 1.351(2)
C1' C9' 1.470(2)
C1' C2 1.5170(19)
C2 C8' 1.5247(19)
C2 C3 1.5608(19)
C2' C3' 1.458(2)
C2' H2' 0.9500
C3 C4 1.518(2)
C3 C10 1.539(2)
C3 H3 1.0000
C3' C4' 1.397(2)
C3' C8' 1.401(2)
C4 C9 1.394(2)
C4 C5 1.394(2)
C4' C5' 1.393(2)
C4' H4' 0.9500
C5 C6 1.384(2)
C5 H5 0.9500
C5' C6' 1.378(2)
C5' H5' 0.9500
C6 C7 1.385(2)
C6' C7' 1.387(2)
C7 C8 1.387(2)
C7 H7 0.9500
C7' C8' 1.387(2)
C7' H7' 0.9500
C8 C9 1.396(2)
C8 H8 0.9500
C9' C10' 1.496(2)
C10 C11 1.521(2)
C10 H10A 0.9900
C10 H10B 0.9900
C10' C15' 1.393(2)
C10' C11' 1.397(2)
C11 C12 1.496(2)
C11' C12' 1.391(2)
C11' H11' 0.9500
C12 C13 1.397(2)
C12 C17 1.398(2)
C12' C13' 1.383(3)
C12' H12' 0.9500
C13 C14 1.385(3)
C13 H13 0.9500
C13' C14' 1.389(2)
C13' H13' 0.9500
C14 C15 1.386(3)
C14 H14 0.9500
C14' C15' 1.391(2)
C14' H14' 0.9500
C15 C16 1.377(3)
C15 H15 0.9500
C15' H15' 0.9500
C16 C17 1.393(3)
C16 H16 0.9500
C17 H17 0.9500

loop_
_geom_torsion_atom_site_label_1
_geom_torsion_atom_site_label_2
_geom_torsion_atom_site_label_3
_geom_torsion_atom_site_label_4
_geom_torsion
C2' C1' C2 C8' -5.15(15)
C9' C1' C2 C8' 179.44(12)
C2' C1' C2 C3 -131.77(14)
C9' C1' C2 C3 52.83(18)
C2' C1' C2 C1 106.98(14)
C9' C1' C2 C1 -68.42(17)
O1 C1 C2 C1' -32.4(2)
C9 C1 C2 C1' 151.84(12)
O1 C1 C2 C8' 77.61(17)
C9 C1 C2 C8' -98.14(12)
O1 C1 C2 C3 -161.46(14)
C9 C1 C2 C3 22.79(14)
C9' C1' C2' C3' 179.29(14)
C2 C1' C2' C3' 4.32(17)
C1' C2 C3 C4 -150.24(12)
C8' C2 C3 C4 89.76(13)
C1 C2 C3 C4 -24.41(13)
C1' C2 C3 C10 86.03(16)
C8' C2 C3 C10 -33.98(17)
C1 C2 C3 C10 -148.15(12)
C1' C2' C3' C4' 176.18(15)
C1' C2' C3' C8' -1.48(17)
C10 C3 C4 C9 144.48(13)
C2 C3 C4 C9 18.88(15)
C10 C3 C4 C5 -35.5(2)
C2 C3 C4 C5 -161.07(15)
C8' C3' C4' C5' 1.2(2)
C2' C3' C4' C5' -176.19(15)
C9 C4 C5 C6 1.1(2)
C3 C4 C5 C6 -178.93(14)
C3' C4' C5' C6' -2.0(2)
C4 C5 C6 F1 -178.03(13)
C4 C5 C6 C7 0.8(2)
C4' C5' C6' F2 -179.30(14)
C4' C5' C6' C7' 0.9(3)
F1 C6 C7 C8 177.35(13)
C5 C6 C7 C8 -1.5(2)
F2 C6' C7' C8' -178.75(13)
C5' C6' C7' C8' 1.0(2)
C6 C7 C8 C9 0.2(2)
C6' C7' C8' C3' -1.9(2)
C6' C7' C8' C2 178.97(14)
C4' C3' C8' C7' 0.8(2)
C2' C3' C8' C7' 178.74(13)
C4' C3' C8' C2 -179.90(13)
C2' C3' C8' C2 -1.94(16)
C1' C2 C8' C7' -176.58(14)
C3 C2 C8' C7' -47.9(2)
C1 C2 C8' C7' 65.53(18)
C1' C2 C8' C3' 4.17(15)
C3 C2 C8' C3' 132.90(12)
C1 C2 C8' C3' -113.72(13)
C5 C4 C9 C8 -2.4(2)
C3 C4 C9 C8 177.67(13)
C5 C4 C9 C1 175.29(13)
C3 C4 C9 C1 -4.66(16)
C7 C8 C9 C4 1.7(2)
C7 C8 C9 C1 -175.56(14)
O1 C1 C9 C4 172.59(15)
C2 C1 C9 C4 -11.82(15)
O1 C1 C9 C8 -9.9(2)
C2 C1 C9 C8 165.68(14)
C2' C1' C9' O1' -155.60(16)
C2 C1' C9' O1' 18.9(2)
C2' C1' C9' C10' 24.5(2)
C2 C1' C9' C10' -160.99(13)
C4 C3 C10 C11 -167.99(12)
C2 C3 C10 C11 -50.11(17)
O1' C9' C10' C15' -147.02(15)
C1' C9' C10' C15' 32.9(2)
O1' C9' C10' C11' 29.1(2)
C1' C9' C10' C11' -151.04(14)
C3 C10 C11 O2 -51.17(19)
C3 C10 C11 C12 127.66(14)
C15' C10' C11' C12' -2.5(2)
C9' C10' C11' C12' -178.69(15)
O2 C11 C12 C13 12.0(2)
C10 C11 C12 C13 -166.86(14)
O2 C11 C12 C17 -168.87(15)
C10 C11 C12 C17 12.3(2)
C10' C11' C12' C13' 2.1(3)
C17 C12 C13 C14 -1.1(3)
C11 C12 C13 C14 178.12(16)
C11' C12' C13' C14' -0.2(3)
C12 C13 C14 C15 0.6(3)
C12' C13' C14' C15' -1.2(3)
C13 C14 C15 C16 0.5(3)
C13' C14' C15' C10' 0.8(2)
C11' C10' C15' C14' 1.1(2)
C9' C10' C15' C14' 177.11(14)
C14 C15 C16 C17 -1.3(3)
C15 C16 C17 C12 0.8(3)
C13 C12 C17 C16 0.4(3)
C11 C12 C17 C16 -178.79(16)
